data_4333812
loop_
_publ_author_name
'Thomas Z\"oller'
'Klaus Jurkschat'

_publ_contact_author_address
;Technische Universit\"at Dortmund
Otto-Hahn-Stra\&se 6
Lehrstuhl f\"ur Anorganische Chemie II
44227 Dortmund
;
_publ_contact_author_email klaus.jurkschat@tu-dortmund.de
_publ_contact_author_name 'Klaus Jurkschat'
_publ_section_title
;
 Novel Trialkanolamine Derivatives of Tin of the Type
 [N(CH2CMe2O)2(CH2)nOSnOR]m (m= 1, 2;n= 2, 3; R =t-Bu, 2,6-Me2C6H3) and
 Related Tri- and Pentanuclear Tin(IV) Oxoclusters. Syntheses and
 Molecular Structures
;
_journal_name_full 'Inorganic Chemistry'
_journal_page_first 1872
_journal_page_last 1882
_journal_paper_doi 10.1021/ic302042n
_journal_volume 52
_journal_year 2013
_chemical_formula_moiety 'C40 H84 N4 O18 Sn5, 6(H2 O)'
_chemical_formula_sum 'C40 H96 N4 O24 Sn5'
_chemical_formula_weight 1610.66
_chemical_name_systematic
; 
 bis(\m~3~-oxido)-bis(\m~2~-hydroxido)-tetrakis(2,8,9-trioxa-5-aza-3,3,7,7-
tetramethyl-1-stanna-tricyclo[3.3.3.0^1.5^]undecane)-(stannanediol) 
hexaaqua solvate  
;
_space_group_IT_number 15
_symmetry_cell_setting monoclinic
_symmetry_space_group_name_Hall '-C 2yc'
_symmetry_space_group_name_H-M 'C 1 2/c 1'
_atom_sites_solution_hydrogens geom
_atom_sites_solution_primary direct
_atom_sites_solution_secondary difmap
_audit_creation_method SHELXL-97
_cell_angle_alpha 90.00
_cell_angle_beta 92.874(3)
_cell_angle_gamma 90.00
_cell_formula_units_Z 4
_cell_length_a 21.4992(7)
_cell_length_b 14.9450(6)
_cell_length_c 20.9125(8)
_cell_measurement_reflns_used 10039
_cell_measurement_temperature 173(2)
_cell_measurement_theta_max 29.0715
_cell_measurement_theta_min 2.0889
_cell_volume 6710.9(4)
_computing_cell_refinement 'CrysAlisPro, Oxford Diffraction Ltd., Version 1.171.33.55''
_computing_data_collection 'CrysAlisPro, Oxford Diffraction Ltd., Version 1.171.33.55''
_computing_data_reduction 'CrysAlisPro, Oxford Diffraction Ltd., Version 1.171.33.55''
_computing_molecular_graphics 'SHELXP-97 (Sheldrick, 1997)'
_computing_publication_material 'enCIFer Version 1.4'
_computing_structure_refinement 'SHELXL-97 (Sheldrick, 1997)'
_computing_structure_solution 'SHELXS-97 (Sheldrick, 1990)'
_diffrn_ambient_temperature 173(2)
_diffrn_measured_fraction_theta_full 0.998
_diffrn_measured_fraction_theta_max 0.998
_diffrn_measurement_device_type 'Xcalibur2 CCD Diffractometer'
_diffrn_measurement_method '\w und \y scan'
_diffrn_radiation_monochromator graphite
_diffrn_radiation_source 'fine-focus sealed tube'
_diffrn_radiation_type MoK\a
_diffrn_radiation_wavelength 0.71073
_diffrn_reflns_av_R_equivalents 0.0455
_diffrn_reflns_av_sigmaI/netI 0.0631
_diffrn_reflns_limit_h_max 26
_diffrn_reflns_limit_h_min -26
_diffrn_reflns_limit_k_max 18
_diffrn_reflns_limit_k_min -17
_diffrn_reflns_limit_l_max 25
_diffrn_reflns_limit_l_min -25
_diffrn_reflns_number 21909
_diffrn_reflns_theta_full 25.50
_diffrn_reflns_theta_max 25.50
_diffrn_reflns_theta_min 2.52
_exptl_absorpt_coefficient_mu 1.903
_exptl_absorpt_correction_T_max 1.00000
_exptl_absorpt_correction_T_min 0.82893
_exptl_absorpt_correction_type multi-scan
_exptl_absorpt_process_details
;
CrysAlis RED, Oxford Diffraction Ltd.,
Version 1.171.32.37 (release 24-10-2008 CrysAlis171 .NET)
(compiled Oct 24 2008,09:44:38)
empirical absorption correction using spherical harmonics,
 implemented in SCALE3 ABSPACK scaling algorithm.
;
_exptl_crystal_colour colourless
_exptl_crystal_density_diffrn 1.594
_exptl_crystal_description block
_exptl_crystal_F_000 3224
_exptl_crystal_size_max 0.50
_exptl_crystal_size_mid 0.25
_exptl_crystal_size_min 0.15
_refine_diff_density_max 0.625
_refine_diff_density_min -0.472
_refine_diff_density_rms 0.102
_refine_ls_extinction_method none
_refine_ls_goodness_of_fit_ref 0.838
_refine_ls_hydrogen_treatment mixed
_refine_ls_matrix_type full
_refine_ls_number_parameters 310
_refine_ls_number_reflns 6224
_refine_ls_number_restraints 2
_refine_ls_restrained_S_all 0.838
_refine_ls_R_factor_all 0.0441
_refine_ls_R_factor_gt 0.0270
_refine_ls_shift/su_max 0.001
_refine_ls_shift/su_mean 0.000
_refine_ls_structure_factor_coef Fsqd
_refine_ls_weighting_details 'calc w=1/[\s^2^(Fo^2^)+(0.0450P)^2^+0.0000P] where P=(Fo^2^+2Fc^2^)/3'
_refine_ls_weighting_scheme calc
_refine_ls_wR_factor_gt 0.0721
_refine_ls_wR_factor_ref 0.0743
_reflns_number_gt 4444
_reflns_number_total 6224
_reflns_threshold_expression >2sigma(I)
_cod_data_source_file ic302042n_si_002_1.cif
_cod_data_source_block 2312-sr_compound9*6H~2~O
_cod_original_sg_symbol_H-M 'C 2/c'
_cod_database_code 4333812

loop_
_symmetry_equiv_pos_as_xyz
'x, y, z'
'-x, y, -z+1/2'
'x+1/2, y+1/2, z'
'-x+1/2, y+1/2, -z+1/2'
'-x, -y, -z'
'x, -y, z-1/2'
'-x+1/2, -y+1/2, -z'
'x+1/2, -y+1/2, z-1/2'

loop_
_atom_site_label
_atom_site_type_symbol
_atom_site_fract_x
_atom_site_fract_y
_atom_site_fract_z
_atom_site_U_iso_or_equiv
_atom_site_adp_type
_atom_site_occupancy
_atom_site_symmetry_multiplicity
_atom_site_calc_flag
_atom_site_refinement_flags
Sn1 Sn 0.587008(13) 0.26780(2) 0.164846(14) 0.01870(9) Uani 1 1 d .
Sn2 Sn 0.434700(13) 0.32378(2) 0.152786(14) 0.01891(9) Uani 1 1 d .
Sn3 Sn 0.5000 0.13092(3) 0.2500 0.02025(11) Uani 1 2 d S
O1 O 0.64580(13) 0.3693(2) 0.14349(14) 0.0248(7) Uani 1 1 d .
O2 O 0.57627(14) 0.1979(2) 0.08365(14) 0.0264(8) Uani 1 1 d .
O3 O 0.59223(13) 0.15874(19) 0.23269(14) 0.0232(7) Uani 1 1 d .
O4 O 0.36644(14) 0.2380(2) 0.12990(14) 0.0288(8) Uani 1 1 d .
O5 O 0.39745(14) 0.4483(2) 0.15353(14) 0.0256(7) Uani 1 1 d .
O6 O 0.52187(13) 0.3675(2) 0.12398(13) 0.0206(7) Uani 1 1 d .
O7 O 0.49654(13) 0.22815(19) 0.18091(13) 0.0181(6) Uani 1 1 d .
O8 O 0.41925(14) 0.3415(2) 0.24913(14) 0.0228(7) Uani 1 1 d D
H8 H 0.397(2) 0.385(2) 0.245(2) 0.035(16) Uiso 1 1 d D
O9 O 0.48767(18) 0.0340(2) 0.18371(18) 0.0416(9) Uani 1 1 d D
H9 H 0.490(2) -0.011(2) 0.165(2) 0.033 Uiso 1 1 d D
N1 N 0.68603(16) 0.1978(3) 0.16102(18) 0.0281(10) Uani 1 1 d .
N2 N 0.41661(17) 0.3525(3) 0.04463(17) 0.0264(9) Uani 1 1 d .
C11 C 0.7107(2) 0.3626(4) 0.1585(2) 0.0333(12) Uani 1 1 d .
C12 C 0.7325(2) 0.2674(3) 0.1446(2) 0.0328(12) Uani 1 1 d .
H12A H 0.7405 0.2625 0.0995 0.039 Uiso 1 1 calc R
H12B H 0.7713 0.2561 0.1689 0.039 Uiso 1 1 calc R
C13 C 0.7254(2) 0.3915(4) 0.2272(2) 0.0442(15) Uani 1 1 d .
H13A H 0.7059 0.3512 0.2558 0.066 Uiso 1 1 calc R
H13B H 0.7100 0.4510 0.2334 0.066 Uiso 1 1 calc R
H13C H 0.7697 0.3906 0.2359 0.066 Uiso 1 1 calc R
C14 C 0.7428(2) 0.4262(4) 0.1124(3) 0.0420(14) Uani 1 1 d .
H14A H 0.7302 0.4113 0.0690 0.063 Uiso 1 1 calc R
H14B H 0.7872 0.4201 0.1185 0.063 Uiso 1 1 calc R
H14C H 0.7311 0.4868 0.1211 0.063 Uiso 1 1 calc R
C21 C 0.6295(2) 0.1600(3) 0.0560(2) 0.0312(12) Uani 1 1 d .
C22 C 0.6761(2) 0.1313(3) 0.1095(2) 0.0326(12) Uani 1 1 d .
H22A H 0.6616 0.0760 0.1280 0.039 Uiso 1 1 calc R
H22B H 0.7157 0.1190 0.0911 0.039 Uiso 1 1 calc R
C23 C 0.6551(2) 0.2257(4) 0.0085(2) 0.0405(14) Uani 1 1 d .
H23A H 0.6230 0.2406 -0.0233 0.061 Uiso 1 1 calc R
H23B H 0.6896 0.1990 -0.0118 0.061 Uiso 1 1 calc R
H23C H 0.6688 0.2790 0.0306 0.061 Uiso 1 1 calc R
C24 C 0.6078(3) 0.0758(4) 0.0207(3) 0.0467(15) Uani 1 1 d .
H24A H 0.5785 0.0916 -0.0136 0.070 Uiso 1 1 calc R
H24B H 0.5881 0.0364 0.0498 0.070 Uiso 1 1 calc R
H24C H 0.6429 0.0462 0.0036 0.070 Uiso 1 1 calc R
C31 C 0.6453(2) 0.1055(3) 0.2475(2) 0.0324(12) Uani 1 1 d .
H31A H 0.6413 0.0478 0.2265 0.039 Uiso 1 1 calc R
H31B H 0.6502 0.0958 0.2934 0.039 Uiso 1 1 calc R
C32 C 0.7017(2) 0.1565(3) 0.2236(2) 0.0346(13) Uani 1 1 d .
H32A H 0.7143 0.2025 0.2543 0.042 Uiso 1 1 calc R
H32B H 0.7363 0.1155 0.2198 0.042 Uiso 1 1 calc R
C41 C 0.3647(2) 0.2065(4) 0.0665(2) 0.0374(13) Uani 1 1 d .
C42 C 0.3716(2) 0.2856(4) 0.0199(2) 0.0396(14) Uani 1 1 d .
H42A H 0.3850 0.2629 -0.0207 0.048 Uiso 1 1 calc R
H42B H 0.3314 0.3140 0.0121 0.048 Uiso 1 1 calc R
C43 C 0.4153(3) 0.1360(4) 0.0575(3) 0.0459(15) Uani 1 1 d .
H43A H 0.4103 0.0879 0.0872 0.069 Uiso 1 1 calc R
H43B H 0.4555 0.1628 0.0651 0.069 Uiso 1 1 calc R
H43C H 0.4116 0.1133 0.0145 0.069 Uiso 1 1 calc R
C44 C 0.3016(3) 0.1636(4) 0.0534(3) 0.0590(18) Uani 1 1 d .
H44A H 0.2695 0.2071 0.0594 0.088 Uiso 1 1 calc R
H44B H 0.2967 0.1146 0.0824 0.088 Uiso 1 1 calc R
H44C H 0.2984 0.1420 0.0101 0.088 Uiso 1 1 calc R
C51 C 0.3593(2) 0.4748(3) 0.0992(2) 0.0291(11) Uani 1 1 d .
C52 C 0.3921(2) 0.4448(3) 0.0392(2) 0.0313(12) Uani 1 1 d .
H52A H 0.3630 0.4484 0.0024 0.038 Uiso 1 1 calc R
H52B H 0.4263 0.4854 0.0320 0.038 Uiso 1 1 calc R
C53 C 0.3556(2) 0.5759(4) 0.0976(3) 0.0418(14) Uani 1 1 d .
H53A H 0.3353 0.5969 0.1346 0.063 Uiso 1 1 calc R
H53B H 0.3322 0.5946 0.0596 0.063 Uiso 1 1 calc R
H53C H 0.3968 0.6004 0.0976 0.063 Uiso 1 1 calc R
C54 C 0.2945(2) 0.4367(4) 0.1038(2) 0.0355(13) Uani 1 1 d .
H54A H 0.2771 0.4571 0.1426 0.053 Uiso 1 1 calc R
H54B H 0.2966 0.3726 0.1039 0.053 Uiso 1 1 calc R
H54C H 0.2687 0.4564 0.0677 0.053 Uiso 1 1 calc R
C61 C 0.5265(2) 0.3947(3) 0.0587(2) 0.0266(11) Uani 1 1 d .
H61A H 0.5678 0.3810 0.0447 0.032 Uiso 1 1 calc R
H61B H 0.5202 0.4588 0.0552 0.032 Uiso 1 1 calc R
C62 C 0.4780(2) 0.3465(3) 0.0167(2) 0.0326(12) Uani 1 1 d .
H62A H 0.4759 0.3730 -0.0257 0.039 Uiso 1 1 calc R
H62B H 0.4897 0.2841 0.0126 0.039 Uiso 1 1 calc R

loop_
_atom_site_aniso_label
_atom_site_aniso_U_11
_atom_site_aniso_U_22
_atom_site_aniso_U_33
_atom_site_aniso_U_23
_atom_site_aniso_U_13
_atom_site_aniso_U_12
Sn1 0.01509(15) 0.02067(17) 0.02085(17) -0.00158(14) 0.00608(11) 0.00104(13)
Sn2 0.01488(15) 0.02236(18) 0.01966(17) 0.00178(14) 0.00249(11) 0.00121(13)
Sn3 0.0186(2) 0.0163(2) 0.0262(3) 0.000 0.00478(18) 0.000
O1 0.0170(16) 0.0285(19) 0.0298(18) -0.0017(15) 0.0094(13) -0.0035(14)
O2 0.0244(17) 0.0293(19) 0.0259(18) -0.0090(15) 0.0058(13) 0.0037(14)
O3 0.0172(16) 0.0206(18) 0.0324(19) 0.0034(14) 0.0077(13) 0.0051(13)
O4 0.0259(18) 0.034(2) 0.0259(18) 0.0007(16) -0.0041(13) -0.0070(15)
O5 0.0260(18) 0.0287(19) 0.0220(17) 0.0023(15) 0.0003(13) 0.0099(15)
O6 0.0196(16) 0.0229(17) 0.0198(17) 0.0058(14) 0.0056(12) 0.0007(14)
O7 0.0164(15) 0.0196(16) 0.0186(15) -0.0004(14) 0.0028(12) -0.0009(13)
O8 0.0226(18) 0.0232(19) 0.0229(18) 0.0019(15) 0.0048(13) 0.0071(15)
O9 0.055(2) 0.027(2) 0.044(2) -0.0146(18) 0.0042(18) 0.0019(19)
N1 0.016(2) 0.034(2) 0.035(2) 0.000(2) 0.0085(17) 0.0045(18)
N2 0.024(2) 0.034(2) 0.022(2) -0.0012(18) 0.0006(16) 0.0047(18)
C11 0.019(3) 0.039(3) 0.043(3) 0.000(3) 0.009(2) -0.007(2)
C12 0.017(2) 0.045(3) 0.038(3) 0.003(3) 0.010(2) 0.001(2)
C13 0.021(3) 0.065(4) 0.046(4) -0.013(3) 0.003(2) -0.010(3)
C14 0.028(3) 0.045(4) 0.054(4) 0.003(3) 0.021(3) -0.009(3)
C21 0.032(3) 0.027(3) 0.036(3) -0.008(2) 0.012(2) 0.001(2)
C22 0.026(3) 0.024(3) 0.050(3) -0.003(3) 0.017(2) 0.007(2)
C23 0.039(3) 0.046(4) 0.037(3) -0.002(3) 0.015(2) 0.006(3)
C24 0.055(4) 0.040(4) 0.046(4) -0.013(3) 0.018(3) 0.000(3)
C31 0.023(3) 0.033(3) 0.042(3) 0.006(3) 0.007(2) 0.010(2)
C32 0.019(3) 0.040(3) 0.046(3) 0.010(3) 0.005(2) 0.007(2)
C41 0.034(3) 0.038(3) 0.039(3) -0.006(3) -0.012(2) -0.008(2)
C42 0.038(3) 0.048(4) 0.031(3) -0.006(3) -0.012(2) 0.005(3)
C43 0.052(4) 0.034(3) 0.050(4) -0.009(3) -0.016(3) -0.002(3)
C44 0.045(4) 0.068(5) 0.062(4) 0.004(4) -0.022(3) -0.020(3)
C51 0.024(3) 0.035(3) 0.028(3) 0.010(2) 0.000(2) 0.006(2)
C52 0.031(3) 0.039(3) 0.023(3) 0.007(2) -0.001(2) 0.007(2)
C53 0.030(3) 0.043(3) 0.053(4) 0.013(3) 0.007(2) 0.009(3)
C54 0.027(3) 0.043(3) 0.036(3) 0.008(3) 0.001(2) 0.005(2)
C61 0.030(3) 0.029(3) 0.022(3) 0.004(2) 0.009(2) 0.002(2)
C62 0.035(3) 0.040(3) 0.023(3) 0.001(2) 0.007(2) 0.008(2)

loop_
_atom_type_symbol
_atom_type_description
_atom_type_scat_dispersion_real
_atom_type_scat_dispersion_imag
_atom_type_scat_source
C C 0.0033 0.0016 'International Tables Vol C Tables 4.2.6.8 and 6.1.1.4'
H H 0.0000 0.0000 'International Tables Vol C Tables 4.2.6.8 and 6.1.1.4'
N N 0.0061 0.0033 'International Tables Vol C Tables 4.2.6.8 and 6.1.1.4'
O O 0.0106 0.0060 'International Tables Vol C Tables 4.2.6.8 and 6.1.1.4'
Sn Sn -0.6537 1.4246 'International Tables Vol C Tables 4.2.6.8 and 6.1.1.4'

loop_
_geom_angle_atom_site_label_1
_geom_angle_atom_site_label_2
_geom_angle_atom_site_label_3
_geom_angle
_geom_angle_site_symmetry_1
_geom_angle_site_symmetry_3
O2 Sn1 O1 104.44(12) . .
O2 Sn1 O7 85.36(12) . .
O1 Sn1 O7 147.54(12) . .
O2 Sn1 O8 169.73(12) . 2_655
O1 Sn1 O8 82.27(12) . 2_655
O7 Sn1 O8 84.90(11) . 2_655
O2 Sn1 O3 99.44(12) . .
O1 Sn1 O3 133.88(11) . .
O7 Sn1 O3 72.34(11) . .
O8 Sn1 O3 80.68(12) 2_655 .
O2 Sn1 O6 88.81(12) . .
O1 Sn1 O6 78.43(11) . .
O7 Sn1 O6 70.80(11) . .
O8 Sn1 O6 84.91(11) 2_655 .
O3 Sn1 O6 141.36(10) . .
O2 Sn1 N1 78.86(13) . .
O1 Sn1 N1 75.76(13) . .
O7 Sn1 N1 136.68(13) . .
O8 Sn1 N1 110.63(13) 2_655 .
O3 Sn1 N1 70.91(12) . .
O6 Sn1 N1 147.46(12) . .
O4 Sn2 O7 94.65(13) . .
O4 Sn2 O5 107.85(13) . .
O7 Sn2 O5 154.49(12) . .
O4 Sn2 O8 99.43(12) . .
O7 Sn2 O8 86.71(12) . .
O5 Sn2 O8 78.04(12) . .
O4 Sn2 O6 142.11(12) . .
O7 Sn2 O6 73.72(11) . .
O5 Sn2 O6 94.33(12) . .
O8 Sn2 O6 115.29(12) . .
O4 Sn2 N2 78.37(13) . .
O7 Sn2 N2 119.43(12) . .
O5 Sn2 N2 77.90(13) . .
O8 Sn2 N2 153.82(13) . .
O6 Sn2 N2 76.76(12) . .
O9 Sn3 O9 88.0(2) . 2_655
O9 Sn3 O7 174.37(13) . 2_655
O9 Sn3 O7 91.47(13) 2_655 2_655
O9 Sn3 O7 91.47(13) . .
O9 Sn3 O7 174.37(13) 2_655 .
O7 Sn3 O7 89.60(16) 2_655 .
O9 Sn3 O3 96.78(14) . .
O9 Sn3 O3 99.80(14) 2_655 .
O7 Sn3 O3 88.83(11) 2_655 .
O7 Sn3 O3 74.69(11) . .
O9 Sn3 O3 99.80(14) . 2_655
O9 Sn3 O3 96.78(14) 2_655 2_655
O7 Sn3 O3 74.69(11) 2_655 2_655
O7 Sn3 O3 88.83(11) . 2_655
O3 Sn3 O3 156.88(16) . 2_655
C11 O1 Sn1 120.8(3) . .
C21 O2 Sn1 119.5(3) . .
C31 O3 Sn3 128.1(3) . .
C31 O3 Sn1 125.7(3) . .
Sn3 O3 Sn1 104.31(12) . .
C41 O4 Sn2 115.3(3) . .
C51 O5 Sn2 117.5(3) . .
C61 O6 Sn2 117.9(2) . .
C61 O6 Sn1 119.5(2) . .
Sn2 O6 Sn1 103.84(12) . .
Sn2 O7 Sn3 135.06(14) . .
Sn2 O7 Sn1 111.05(13) . .
Sn3 O7 Sn1 108.39(12) . .
Sn2 O8 Sn1 141.06(17) . 2_655
Sn2 O8 H8 97(4) . .
Sn1 O8 H8 117(4) 2_655 .
Sn3 O9 H9 162(4) . .
C32 N1 C22 112.7(4) . .
C32 N1 C12 111.8(4) . .
C22 N1 C12 112.0(4) . .
C32 N1 Sn1 108.7(3) . .
C22 N1 Sn1 103.0(3) . .
C12 N1 Sn1 108.2(3) . .
C42 N2 C62 114.0(4) . .
C42 N2 C52 112.5(4) . .
C62 N2 C52 110.4(4) . .
C42 N2 Sn2 107.1(3) . .
C62 N2 Sn2 105.4(3) . .
C52 N2 Sn2 106.8(3) . .
O1 C11 C13 110.2(4) . .
O1 C11 C12 109.4(4) . .
C13 C11 C12 113.1(4) . .
O1 C11 C14 106.6(4) . .
C13 C11 C14 109.7(4) . .
C12 C11 C14 107.7(4) . .
N1 C12 C11 112.9(4) . .
N1 C12 H12A 109.0 . .
C11 C12 H12A 109.0 . .
N1 C12 H12B 109.0 . .
C11 C12 H12B 109.0 . .
H12A C12 H12B 107.8 . .
C11 C13 H13A 109.5 . .
C11 C13 H13B 109.5 . .
H13A C13 H13B 109.5 . .
C11 C13 H13C 109.5 . .
H13A C13 H13C 109.5 . .
H13B C13 H13C 109.5 . .
C11 C14 H14A 109.5 . .
C11 C14 H14B 109.5 . .
H14A C14 H14B 109.5 . .
C11 C14 H14C 109.5 . .
H14A C14 H14C 109.5 . .
H14B C14 H14C 109.5 . .
O2 C21 C23 109.4(4) . .
O2 C21 C24 107.0(4) . .
C23 C21 C24 109.3(4) . .
O2 C21 C22 109.0(4) . .
C23 C21 C22 114.6(4) . .
C24 C21 C22 107.4(4) . .
N1 C22 C21 114.4(4) . .
N1 C22 H22A 108.7 . .
C21 C22 H22A 108.7 . .
N1 C22 H22B 108.7 . .
C21 C22 H22B 108.7 . .
H22A C22 H22B 107.6 . .
C21 C23 H23A 109.5 . .
C21 C23 H23B 109.5 . .
H23A C23 H23B 109.5 . .
C21 C23 H23C 109.5 . .
H23A C23 H23C 109.5 . .
H23B C23 H23C 109.5 . .
C21 C24 H24A 109.5 . .
C21 C24 H24B 109.5 . .
H24A C24 H24B 109.5 . .
C21 C24 H24C 109.5 . .
H24A C24 H24C 109.5 . .
H24B C24 H24C 109.5 . .
O3 C31 C32 106.9(4) . .
O3 C31 H31A 110.3 . .
C32 C31 H31A 110.3 . .
O3 C31 H31B 110.3 . .
C32 C31 H31B 110.3 . .
H31A C31 H31B 108.6 . .
N1 C32 C31 110.4(4) . .
N1 C32 H32A 109.6 . .
C31 C32 H32A 109.6 . .
N1 C32 H32B 109.6 . .
C31 C32 H32B 109.6 . .
H32A C32 H32B 108.1 . .
O4 C41 C44 107.1(4) . .
O4 C41 C43 111.2(4) . .
C44 C41 C43 108.8(5) . .
O4 C41 C42 109.8(4) . .
C44 C41 C42 108.9(4) . .
C43 C41 C42 110.9(5) . .
N2 C42 C41 112.5(4) . .
N2 C42 H42A 109.1 . .
C41 C42 H42A 109.1 . .
N2 C42 H42B 109.1 . .
C41 C42 H42B 109.1 . .
H42A C42 H42B 107.8 . .
C41 C43 H43A 109.5 . .
C41 C43 H43B 109.5 . .
H43A C43 H43B 109.5 . .
C41 C43 H43C 109.5 . .
H43A C43 H43C 109.5 . .
H43B C43 H43C 109.5 . .
C41 C44 H44A 109.5 . .
C41 C44 H44B 109.5 . .
H44A C44 H44B 109.5 . .
C41 C44 H44C 109.5 . .
H44A C44 H44C 109.5 . .
H44B C44 H44C 109.5 . .
O5 C51 C54 109.9(4) . .
O5 C51 C53 108.9(4) . .
C54 C51 C53 109.2(4) . .
O5 C51 C52 107.5(4) . .
C54 C51 C52 113.9(4) . .
C53 C51 C52 107.4(4) . .
N2 C52 C51 112.7(4) . .
N2 C52 H52A 109.1 . .
C51 C52 H52A 109.1 . .
N2 C52 H52B 109.1 . .
C51 C52 H52B 109.1 . .
H52A C52 H52B 107.8 . .
C51 C53 H53A 109.5 . .
C51 C53 H53B 109.5 . .
H53A C53 H53B 109.5 . .
C51 C53 H53C 109.5 . .
H53A C53 H53C 109.5 . .
H53B C53 H53C 109.5 . .
C51 C54 H54A 109.5 . .
C51 C54 H54B 109.5 . .
H54A C54 H54B 109.5 . .
C51 C54 H54C 109.5 . .
H54A C54 H54C 109.5 . .
H54B C54 H54C 109.5 . .
O6 C61 C62 109.8(4) . .
O6 C61 H61A 109.7 . .
C62 C61 H61A 109.7 . .
O6 C61 H61B 109.7 . .
C62 C61 H61B 109.7 . .
H61A C61 H61B 108.2 . .
N2 C62 C61 110.3(4) . .
N2 C62 H62A 109.6 . .
C61 C62 H62A 109.6 . .
N2 C62 H62B 109.6 . .
C61 C62 H62B 109.6 . .
H62A C62 H62B 108.1 . .

loop_
_geom_bond_atom_site_label_1
_geom_bond_atom_site_label_2
_geom_bond_distance
_geom_bond_site_symmetry_2
Sn1 O2 1.997(3) .
Sn1 O1 2.039(3) .
Sn1 O7 2.077(3) .
Sn1 O8 2.119(3) 2_655
Sn1 O3 2.160(3) .
Sn1 O6 2.189(3) .
Sn1 N1 2.377(4) .
Sn2 O4 1.989(3) .
Sn2 O7 2.019(3) .
Sn2 O5 2.026(3) .
Sn2 O8 2.075(3) .
Sn2 O6 2.101(3) .
Sn2 N2 2.316(4) .
Sn3 O9 2.013(3) .
Sn3 O9 2.013(3) 2_655
Sn3 O7 2.048(3) 2_655
Sn3 O7 2.048(3) .
Sn3 O3 2.075(3) .
Sn3 O3 2.075(3) 2_655
O1 C11 1.417(5) .
O2 C21 1.426(5) .
O3 C31 1.413(5) .
O4 C41 1.406(6) .
O5 C51 1.424(5) .
O6 C61 1.432(5) .
O8 Sn1 2.119(3) 2_655
O8 H8 0.802(19) .
O9 H9 0.783(19) .
N1 C32 1.471(6) .
N1 C22 1.474(6) .
N1 C12 1.494(6) .
N2 C42 1.467(6) .
N2 C62 1.473(6) .
N2 C52 1.479(6) .
C11 C13 1.520(7) .
C11 C12 1.530(7) .
C11 C14 1.541(7) .
C12 H12A 0.9700 .
C12 H12B 0.9700 .
C13 H13A 0.9600 .
C13 H13B 0.9600 .
C13 H13C 0.9600 .
C14 H14A 0.9600 .
C14 H14B 0.9600 .
C14 H14C 0.9600 .
C21 C23 1.519(7) .
C21 C24 1.521(7) .
C21 C22 1.525(7) .
C22 H22A 0.9700 .
C22 H22B 0.9700 .
C23 H23A 0.9600 .
C23 H23B 0.9600 .
C23 H23C 0.9600 .
C24 H24A 0.9600 .
C24 H24B 0.9600 .
C24 H24C 0.9600 .
C31 C32 1.537(6) .
C31 H31A 0.9700 .
C31 H31B 0.9700 .
C32 H32A 0.9700 .
C32 H32B 0.9700 .
C41 C44 1.513(7) .
C41 C43 1.531(7) .
C41 C42 1.544(7) .
C42 H42A 0.9700 .
C42 H42B 0.9700 .
C43 H43A 0.9600 .
C43 H43B 0.9600 .
C43 H43C 0.9600 .
C44 H44A 0.9600 .
C44 H44B 0.9600 .
C44 H44C 0.9600 .
C51 C54 1.512(6) .
C51 C53 1.514(7) .
C51 C52 1.538(6) .
C52 H52A 0.9700 .
C52 H52B 0.9700 .
C53 H53A 0.9600 .
C53 H53B 0.9600 .
C53 H53C 0.9600 .
C54 H54A 0.9600 .
C54 H54B 0.9600 .
C54 H54C 0.9600 .
C61 C62 1.512(6) .
C61 H61A 0.9700 .
C61 H61B 0.9700 .
C62 H62A 0.9700 .
C62 H62B 0.9700 .

loop_
_geom_torsion_atom_site_label_1
_geom_torsion_atom_site_label_2
_geom_torsion_atom_site_label_3
_geom_torsion_atom_site_label_4
_geom_torsion
_geom_torsion_site_symmetry_1
_geom_torsion_site_symmetry_4
O2 Sn1 O1 C11 -96.4(3) . .
O7 Sn1 O1 C11 159.1(3) . .
O8 Sn1 O1 C11 91.5(3) 2_655 .
O3 Sn1 O1 C11 22.4(4) . .
O6 Sn1 O1 C11 177.8(3) . .
N1 Sn1 O1 C11 -22.2(3) . .
O1 Sn1 O2 C21 59.0(3) . .
O7 Sn1 O2 C21 -152.4(3) . .
O8 Sn1 O2 C21 -171.0(6) 2_655 .
O3 Sn1 O2 C21 -81.2(3) . .
O6 Sn1 O2 C21 136.7(3) . .
N1 Sn1 O2 C21 -13.0(3) . .
O9 Sn3 O3 C31 -71.4(4) . .
O9 Sn3 O3 C31 17.8(4) 2_655 .
O7 Sn3 O3 C31 109.1(4) 2_655 .
O7 Sn3 O3 C31 -161.0(4) . .
O3 Sn3 O3 C31 153.0(4) 2_655 .
O9 Sn3 O3 Sn1 93.60(15) . .
O9 Sn3 O3 Sn1 -177.26(14) 2_655 .
O7 Sn3 O3 Sn1 -85.97(13) 2_655 .
O7 Sn3 O3 Sn1 3.94(11) . .
O3 Sn3 O3 Sn1 -42.04(9) 2_655 .
O2 Sn1 O3 C31 79.5(4) . .
O1 Sn1 O3 C31 -41.2(4) . .
O7 Sn1 O3 C31 161.5(4) . .
O8 Sn1 O3 C31 -110.9(4) 2_655 .
O6 Sn1 O3 C31 179.6(3) . .
N1 Sn1 O3 C31 4.9(3) . .
O2 Sn1 O3 Sn3 -85.94(13) . .
O1 Sn1 O3 Sn3 153.35(13) . .
O7 Sn1 O3 Sn3 -3.93(11) . .
O8 Sn1 O3 Sn3 83.65(13) 2_655 .
O6 Sn1 O3 Sn3 14.1(2) . .
N1 Sn1 O3 Sn3 -160.58(17) . .
O7 Sn2 O4 C41 -89.3(3) . .
O5 Sn2 O4 C41 102.9(3) . .
O8 Sn2 O4 C41 -176.7(3) . .
O6 Sn2 O4 C41 -20.0(4) . .
N2 Sn2 O4 C41 29.8(3) . .
O4 Sn2 O5 C51 -50.0(3) . .
O7 Sn2 O5 C51 159.3(3) . .
O8 Sn2 O5 C51 -146.2(3) . .
O6 Sn2 O5 C51 98.9(3) . .
N2 Sn2 O5 C51 23.4(3) . .
O4 Sn2 O6 C61 52.7(4) . .
O7 Sn2 O6 C61 128.9(3) . .
O5 Sn2 O6 C61 -74.0(3) . .
O8 Sn2 O6 C61 -152.8(3) . .
N2 Sn2 O6 C61 2.5(3) . .
O4 Sn2 O6 Sn1 -82.0(2) . .
O7 Sn2 O6 Sn1 -5.73(11) . .
O5 Sn2 O6 Sn1 151.31(12) . .
O8 Sn2 O6 Sn1 72.50(15) . .
N2 Sn2 O6 Sn1 -132.21(15) . .
O2 Sn1 O6 C61 -42.6(3) . .
O1 Sn1 O6 C61 62.4(3) . .
O7 Sn1 O6 C61 -128.1(3) . .
O8 Sn1 O6 C61 145.5(3) 2_655 .
O3 Sn1 O6 C61 -146.3(3) . .
N1 Sn1 O6 C61 24.3(4) . .
O2 Sn1 O6 Sn2 91.16(13) . .
O1 Sn1 O6 Sn2 -163.84(14) . .
O7 Sn1 O6 Sn2 5.66(11) . .
O8 Sn1 O6 Sn2 -80.70(13) 2_655 .
O3 Sn1 O6 Sn2 -12.5(2) . .
N1 Sn1 O6 Sn2 158.10(18) . .
O4 Sn2 O7 Sn3 -60.7(2) . .
O5 Sn2 O7 Sn3 91.5(3) . .
O8 Sn2 O7 Sn3 38.5(2) . .
O6 Sn2 O7 Sn3 156.1(2) . .
N2 Sn2 O7 Sn3 -139.96(19) . .
O4 Sn2 O7 Sn1 149.52(14) . .
O5 Sn2 O7 Sn1 -58.3(3) . .
O8 Sn2 O7 Sn1 -111.27(14) . .
O6 Sn2 O7 Sn1 6.28(12) . .
N2 Sn2 O7 Sn1 70.27(18) . .
O9 Sn3 O7 Sn2 108.9(2) . .
O9 Sn3 O7 Sn2 -166.6(13) 2_655 .
O7 Sn3 O7 Sn2 -65.61(18) 2_655 .
O3 Sn3 O7 Sn2 -154.5(2) . .
O3 Sn3 O7 Sn2 9.1(2) 2_655 .
O9 Sn3 O7 Sn1 -100.81(15) . .
O9 Sn3 O7 Sn1 -16.3(15) 2_655 .
O7 Sn3 O7 Sn1 84.72(13) 2_655 .
O3 Sn3 O7 Sn1 -4.18(12) . .
O3 Sn3 O7 Sn1 159.42(14) 2_655 .
O2 Sn1 O7 Sn2 -96.49(15) . .
O1 Sn1 O7 Sn2 13.3(3) . .
O8 Sn1 O7 Sn2 80.24(14) 2_655 .
O3 Sn1 O7 Sn2 162.06(16) . .
O6 Sn1 O7 Sn2 -6.13(12) . .
N1 Sn1 O7 Sn2 -164.86(14) . .
O2 Sn1 O7 Sn3 105.52(14) . .
O1 Sn1 O7 Sn3 -144.69(17) . .
O8 Sn1 O7 Sn3 -77.76(14) 2_655 .
O3 Sn1 O7 Sn3 4.07(12) . .
O6 Sn1 O7 Sn3 -164.12(16) . .
N1 Sn1 O7 Sn3 37.1(2) . .
O4 Sn2 O8 Sn1 57.2(3) . 2_655
O7 Sn2 O8 Sn1 -36.9(2) . 2_655
O5 Sn2 O8 Sn1 163.6(3) . 2_655
O6 Sn2 O8 Sn1 -107.2(2) . 2_655
N2 Sn2 O8 Sn1 140.0(3) . 2_655
O2 Sn1 N1 C32 -131.1(3) . .
O1 Sn1 N1 C32 120.7(3) . .
O7 Sn1 N1 C32 -60.3(4) . .
O8 Sn1 N1 C32 44.9(3) 2_655 .
O3 Sn1 N1 C32 -26.9(3) . .
O6 Sn1 N1 C32 159.3(3) . .
O2 Sn1 N1 C22 -11.4(3) . .
O1 Sn1 N1 C22 -119.5(3) . .
O7 Sn1 N1 C22 59.4(3) . .
O8 Sn1 N1 C22 164.6(3) 2_655 .
O3 Sn1 N1 C22 92.8(3) . .
O6 Sn1 N1 C22 -81.0(4) . .
O2 Sn1 N1 C12 107.4(3) . .
O1 Sn1 N1 C12 -0.8(3) . .
O7 Sn1 N1 C12 178.2(3) . .
O8 Sn1 N1 C12 -76.7(3) 2_655 .
O3 Sn1 N1 C12 -148.4(3) . .
O6 Sn1 N1 C12 37.7(4) . .
O4 Sn2 N2 C42 -6.5(3) . .
O7 Sn2 N2 C42 82.3(3) . .
O5 Sn2 N2 C42 -117.8(3) . .
O8 Sn2 N2 C42 -94.2(4) . .
O6 Sn2 N2 C42 144.7(3) . .
O4 Sn2 N2 C62 -128.2(3) . .
O7 Sn2 N2 C62 -39.4(3) . .
O5 Sn2 N2 C62 120.4(3) . .
O8 Sn2 N2 C62 144.0(3) . .
O6 Sn2 N2 C62 23.0(3) . .
O4 Sn2 N2 C52 114.3(3) . .
O7 Sn2 N2 C52 -156.9(3) . .
O5 Sn2 N2 C52 2.9(3) . .
O8 Sn2 N2 C52 26.6(5) . .
O6 Sn2 N2 C52 -94.5(3) . .
Sn1 O1 C11 C13 -85.0(5) . .
Sn1 O1 C11 C12 40.0(5) . .
Sn1 O1 C11 C14 156.1(3) . .
C32 N1 C12 C11 -99.1(5) . .
C22 N1 C12 C11 133.3(4) . .
Sn1 N1 C12 C11 20.5(5) . .
O1 C11 C12 N1 -37.5(5) . .
C13 C11 C12 N1 85.8(5) . .
C14 C11 C12 N1 -152.9(4) . .
Sn1 O2 C21 C23 -91.7(4) . .
Sn1 O2 C21 C24 150.0(3) . .
Sn1 O2 C21 C22 34.2(5) . .
C32 N1 C22 C21 149.5(4) . .
C12 N1 C22 C21 -83.4(5) . .
Sn1 N1 C22 C21 32.6(4) . .
O2 C21 C22 N1 -45.0(5) . .
C23 C21 C22 N1 77.9(5) . .
C24 C21 C22 N1 -160.5(4) . .
Sn3 O3 C31 C32 179.1(3) . .
Sn1 O3 C31 C32 17.2(5) . .
C22 N1 C32 C31 -68.4(5) . .
C12 N1 C32 C31 164.4(4) . .
Sn1 N1 C32 C31 45.1(4) . .
O3 C31 C32 N1 -40.7(5) . .
Sn2 O4 C41 C44 -165.1(3) . .
Sn2 O4 C41 C43 76.2(5) . .
Sn2 O4 C41 C42 -47.0(5) . .
C62 N2 C42 C41 101.2(5) . .
C52 N2 C42 C41 -132.0(4) . .
Sn2 N2 C42 C41 -14.9(5) . .
O4 C41 C42 N2 38.9(6) . .
C44 C41 C42 N2 155.8(5) . .
C43 C41 C42 N2 -84.4(5) . .
Sn2 O5 C51 C54 80.6(4) . .
Sn2 O5 C51 C53 -159.8(3) . .
Sn2 O5 C51 C52 -43.8(4) . .
C42 N2 C52 C51 91.2(5) . .
C62 N2 C52 C51 -140.2(4) . .
Sn2 N2 C52 C51 -26.1(4) . .
O5 C51 C52 N2 44.7(5) . .
C54 C51 C52 N2 -77.2(5) . .
C53 C51 C52 N2 161.7(4) . .
Sn2 O6 C61 C62 -27.4(4) . .
Sn1 O6 C61 C62 100.2(4) . .
C42 N2 C62 C61 -161.3(4) . .
C52 N2 C62 C61 70.8(5) . .
Sn2 N2 C62 C61 -44.2(4) . .
O6 C61 C62 N2 48.5(5) . .

loop_
_platon_squeeze_void_nr
_platon_squeeze_void_average_x
_platon_squeeze_void_average_y
_platon_squeeze_void_average_z
_platon_squeeze_void_volume
_platon_squeeze_void_count_electrons
_platon_squeeze_void_content
1 0.000 0.242 0.250 480 93 ' '
2 0.000 -0.242 0.750 480 93 ' '
3 0.500 0.258 0.750 480 93 ' '
4 0.500 0.742 0.250 480 93 ' '
